data_7055654
loop_
_publ_author_name
'Paul, Luna'
'Dolai, Malay'
'Panja, Anangamohan'
'Ali, Mahammad'

_publ_section_title
;
 Hydrothermal synthesis of two supramolecular inorganic--organic hybrid
 phosphomolybdates based on Ni(ii) and Co(ii) ions: structural diversity
 and heterogeneous catalytic activities
;
_journal_issue 8
_journal_name_full 'New J. Chem.'
_journal_page_first 6931
_journal_paper_doi 10.1039/C6NJ00440G
_journal_volume 40
_journal_year 2016
_chemical_formula_sum 'C30 H92 Mo12 N10 Ni O73 P8'
_chemical_formula_weight 3218.89
_chemical_name_systematic
;
 ?
;
_space_group_IT_number 2
_symmetry_cell_setting triclinic
_symmetry_space_group_name_Hall '-P 1'
_symmetry_space_group_name_H-M 'P -1'
_atom_sites_solution_hydrogens geom
_atom_sites_solution_primary direct
_atom_sites_solution_secondary difmap
_audit_creation_method SHELXL-97
_audit_update_record
;
2016-01-13 deposited with the CCDC.
2016-06-06 downloaded from the CCDC.
;
_cell_angle_alpha 74.100(5)
_cell_angle_beta 69.748(5)
_cell_angle_gamma 65.588(5)
_cell_formula_units_Z 1
_cell_length_a 13.244(5)
_cell_length_b 13.546(5)
_cell_length_c 14.691(5)
_cell_measurement_reflns_used 300
_cell_measurement_temperature 293(2)
_cell_measurement_theta_max 27.18
_cell_measurement_theta_min 1.67
_cell_volume 2225.0(14)
_computing_cell_refinement 'BRUKER SMART APEX II CCD'
_computing_data_collection 'BRUKER SMART APEX II CCD'
_computing_data_reduction 'BRUKER SAINT'
_computing_molecular_graphics 'Diamond 3.0'
_computing_publication_material 'SHELXL-97 (Sheldrick, 1997)'
_computing_structure_refinement 'SHELXL-97 (Sheldrick, 1997)'
_computing_structure_solution SHELXS-97
_diffrn_ambient_temperature 293(2)
_diffrn_measured_fraction_theta_full 0.992
_diffrn_measured_fraction_theta_max 0.992
_diffrn_measurement_device_type 'BRUKER SMART APEX-II CCD'
_diffrn_radiation_monochromator graphite
_diffrn_radiation_source 'fine-focus sealed tube'
_diffrn_radiation_type MoK\a
_diffrn_radiation_wavelength 0.71073
_diffrn_reflns_av_R_equivalents 0.0280
_diffrn_reflns_av_sigmaI/netI 0.0267
_diffrn_reflns_limit_h_max 16
_diffrn_reflns_limit_h_min -16
_diffrn_reflns_limit_k_max 15
_diffrn_reflns_limit_k_min -17
_diffrn_reflns_limit_l_max 18
_diffrn_reflns_limit_l_min -18
_diffrn_reflns_number 35849
_diffrn_reflns_theta_full 27.18
_diffrn_reflns_theta_max 27.18
_diffrn_reflns_theta_min 1.50
_diffrn_standards_decay_% n/a
_diffrn_standards_interval_count n/a
_diffrn_standards_interval_time n/a
_diffrn_standards_number n/a
_exptl_absorpt_coefficient_mu 2.104
_exptl_absorpt_correction_T_max 0.810
_exptl_absorpt_correction_T_min 0.674
_exptl_absorpt_correction_type empirical
_exptl_absorpt_process_details SADABS
_exptl_crystal_colour Brown
_exptl_crystal_density_diffrn 2.402
_exptl_crystal_density_method 'not measured'
_exptl_crystal_description Block
_exptl_crystal_F_000 1578
_exptl_crystal_size_max 0.25
_exptl_crystal_size_mid 0.16
_exptl_crystal_size_min 0.10
_refine_diff_density_max 2.268
_refine_diff_density_min -1.886
_refine_diff_density_rms 0.157
_refine_ls_extinction_method none
_refine_ls_goodness_of_fit_ref 1.049
_refine_ls_hydrogen_treatment mixed
_refine_ls_matrix_type full
_refine_ls_number_parameters 630
_refine_ls_number_reflns 9812
_refine_ls_number_restraints 2
_refine_ls_restrained_S_all 1.049
_refine_ls_R_factor_all 0.0341
_refine_ls_R_factor_gt 0.0318
_refine_ls_shift/su_max 0.002
_refine_ls_shift/su_mean 0.000
_refine_ls_structure_factor_coef Fsqd
_refine_ls_weighting_details 'calc w=1/[\s^2^(Fo^2^)+(0.0436P)^2^+10.3929P] where P=(Fo^2^+2Fc^2^)/3'
_refine_ls_weighting_scheme calc
_refine_ls_wR_factor_gt 0.0896
_refine_ls_wR_factor_ref 0.0912
_reflns_number_gt 9188
_reflns_number_total 9812
_reflns_threshold_expression >2sigma(I)
_cod_data_source_file c6nj00440g2.cif
_cod_data_source_block shelx
_cod_depositor_comments
;
The following automatic conversions were performed:

'_symmetry_cell_setting' value 'Triclinic' changed to 'triclinic'
according to
/usr/data/users/saulius/crontab/automatic-downloads/rss-feeds/RSC/lib/dictionaries/cif_core.dic
dictionary named 'cif_core.dic' version 2.4.2 from 2011-04-26.

'_exptl_absorpt_correction_type' value 'EMPIRICAL' changed to
'empirical' according to
/usr/data/users/saulius/crontab/automatic-downloads/rss-feeds/RSC/lib/dictionaries/cif_core.dic
dictionary named 'cif_core.dic' version 2.4.2 from 2011-04-26.

Automatic conversion script
Id: cif_fix_values 4268 2015-11-12 08:31:59Z antanas 

 Adding full bibliography for 7055654--7055655.cif.
;
_cod_database_code 7055654

loop_
_symmetry_equiv_pos_as_xyz
'x, y, z'
'-x, -y, -z'

loop_
_atom_site_label
_atom_site_type_symbol
_atom_site_fract_x
_atom_site_fract_y
_atom_site_fract_z
_atom_site_U_iso_or_equiv
_atom_site_adp_type
_atom_site_occupancy
_atom_site_symmetry_multiplicity
_atom_site_calc_flag
_atom_site_refinement_flags
_atom_site_disorder_assembly
_atom_site_disorder_group
Mo2 Mo 0.40552(3) 0.31035(3) 0.92676(2) 0.01381(8) Uani 1 1 d . . .
Mo1 Mo 0.44708(3) 0.22840(3) 1.09579(2) 0.01451(8) Uani 1 1 d . . .
Mo3 Mo 0.36442(3) 0.40060(3) 1.26736(2) 0.01561(8) Uani 1 1 d . . .
Mo4 Mo 0.26426(3) 0.60994(3) 1.22438(2) 0.01574(8) Uani 1 1 d . . .
Mo5 Mo 0.20850(3) 0.71994(3) 0.99521(2) 0.01541(8) Uani 1 1 d . . .
Mo6 Mo 0.26569(3) 0.59232(3) 0.86855(2) 0.01508(8) Uani 1 1 d . . .
Ni1 Ni 0.5000 0.5000 1.0000 0.01917(15) Uani 1 2 d S . .
P1 P 0.20674(8) 0.46304(8) 1.10516(7) 0.01400(19) Uani 1 1 d . . .
P2 P 0.32272(9) 0.16232(8) 1.33275(8) 0.0179(2) Uani 1 1 d . . .
P4 P 0.20480(9) 0.41108(8) 0.80598(8) 0.0168(2) Uani 1 1 d . . .
P3 P 0.00984(9) 0.79727(8) 1.20177(8) 0.0197(2) Uani 1 1 d . . .
O2 O 0.2529(2) 0.4530(2) 0.9955(2) 0.0163(5) Uani 1 1 d . A .
O4 O 0.2926(2) 0.3736(2) 1.1594(2) 0.0158(5) Uani 1 1 d . A .
O3 O 0.1941(2) 0.5769(2) 1.1184(2) 0.0162(5) Uani 1 1 d . A .
O1 O 0.0906(2) 0.4472(2) 1.1471(3) 0.0259(7) Uani 1 1 d . A 1
O12 O 0.4342(3) 0.3991(3) 1.3440(2) 0.0278(7) Uani 1 1 d . . .
O20 O 0.0328(3) 0.0902(3) 1.7722(3) 0.0320(8) Uani 1 1 d . . .
O23 O 0.7810(3) 0.1649(2) 1.0799(2) 0.0261(7) Uani 1 1 d . . .
O8 O 0.3712(3) 0.1482(2) 1.2241(2) 0.0255(7) Uani 1 1 d . . .
O30 O 0.2785(3) 0.3210(2) 0.8715(2) 0.0216(6) Uani 1 1 d . D .
O25 O 0.2900(3) 0.6779(3) 0.7642(2) 0.0278(7) Uani 1 1 d . . .
O17 O 0.0979(3) 0.7160(3) 1.2574(2) 0.0265(7) Uani 1 1 d . . .
O31 O 0.5179(3) 0.2209(3) 0.8592(2) 0.0243(6) Uani 1 1 d . . .
O21 O 0.0575(3) 0.7967(2) 1.0910(2) 0.0254(6) Uani 1 1 d . . .
O6 O 0.5675(3) 0.1211(2) 1.0645(2) 0.0256(7) Uani 1 1 d . . .
O11 O 0.3052(3) 0.2768(2) 1.3483(2) 0.0234(6) Uani 1 1 d . . .
O16 O 0.3127(3) 0.6540(3) 1.2914(2) 0.0279(7) Uani 1 1 d . . .
O10 O 0.3926(3) 0.0724(3) 1.3954(2) 0.0339(8) Uani 1 1 d . . .
O9 O 0.1968(3) 0.1618(3) 1.3642(3) 0.0378(8) Uani 1 1 d . . .
O19 O 0.0965(3) 0.2406(3) 0.7640(3) 0.0295(7) Uani 1 1 d . . .
O26 O 0.1794(3) 0.5264(2) 0.8248(2) 0.0227(6) Uani 1 1 d . D .
O27 O 0.4089(2) 0.4539(2) 0.8267(2) 0.0175(5) Uani 1 1 d . . .
O28 O 0.2609(3) 0.4008(3) 0.6993(2) 0.0356(8) Uani 1 1 d . D .
O18 O 0.2842(2) 0.7244(2) 1.0968(2) 0.0171(5) Uani 1 1 d . . .
O22 O 0.1171(2) 0.6744(2) 0.9476(2) 0.0204(6) Uani 1 1 d . . .
O5 O 0.3387(2) 0.2222(2) 1.0390(2) 0.0186(6) Uani 1 1 d . . .
O7 O 0.4987(2) 0.2796(2) 1.1892(2) 0.0176(6) Uani 1 1 d . . .
N3 N 0.1021(3) 0.0271(3) 1.1609(3) 0.0258(8) Uani 1 1 d . . .
N4 N 0.1111(4) 0.2364(3) 1.0452(4) 0.0337(10) Uani 1 1 d . . .
N1 N 0.3961(4) 0.0584(3) 1.6769(3) 0.0314(9) Uani 1 1 d D . .
O13 O 0.5922(2) 0.4931(2) 0.8467(2) 0.0175(6) Uani 1 1 d . . .
O14 O 0.4822(2) 0.3508(2) 0.99742(19) 0.0159(5) Uani 1 1 d . . .
C2 C 0.3227(5) -0.0070(5) 1.7419(4) 0.0429(13) Uani 1 1 d . B .
H2A H 0.3608 -0.0577 1.7910 0.052 Uiso 1 1 calc R . .
H2B H 0.2502 0.0425 1.7760 0.052 Uiso 1 1 calc R . .
N2 N 0.4471(4) 0.2578(4) 1.5981(3) 0.0406(10) Uani 1 1 d D . .
H2C H 0.4948 0.2934 1.5590 0.049 Uiso 1 1 calc R . .
H2D H 0.3827 0.3070 1.6294 0.049 Uiso 1 1 calc RD . .
C10 C 0.1744(5) 0.1336(5) 1.0016(4) 0.0370(12) Uani 1 1 d . . .
H10A H 0.2526 0.1033 1.0076 0.044 Uiso 1 1 calc R . .
H10B H 0.1777 0.1497 0.9323 0.044 Uiso 1 1 calc R . .
C3 C 0.4251(5) 0.1114(5) 1.7369(4) 0.0416(13) Uani 1 1 d . . .
H3A H 0.4630 0.0556 1.7840 0.050 Uiso 1 1 calc R . .
H3B H 0.3550 0.1616 1.7730 0.050 Uiso 1 1 calc R . .
C1 C 0.2983(6) -0.0705(5) 1.6884(5) 0.0512(15) Uani 1 1 d . . .
O32A O 0.2135(6) -0.0085(6) 1.6379(5) 0.0560(17) Uani 0.70 1 d P B 1
C9 C 0.1161(5) 0.0501(4) 1.0525(4) 0.0357(11) Uani 1 1 d . . .
H9A H 0.0411 0.0774 1.0402 0.043 Uiso 1 1 calc R . .
H9B H 0.1614 -0.0175 1.0252 0.043 Uiso 1 1 calc R . .
C7 C 0.1995(6) -0.0867(5) 1.2940(5) 0.0524(16) Uani 1 1 d . . .
C6 C 0.3421(5) 0.1435(4) 1.6009(4) 0.0334(11) Uani 1 1 d . . .
H6A H 0.2686 0.1933 1.6333 0.040 Uiso 1 1 calc R . .
H6B H 0.3280 0.1079 1.5599 0.040 Uiso 1 1 calc R . .
C12 C 0.0346(4) 0.1324(4) 1.2019(4) 0.0300(10) Uani 1 1 d . . .
H12A H 0.0259 0.1182 1.2721 0.036 Uiso 1 1 calc R . .
H12B H -0.0415 0.1619 1.1914 0.036 Uiso 1 1 calc R . .
C11 C 0.0932(5) 0.2160(4) 1.1540(4) 0.0338(11) Uani 1 1 d . . .
H11A H 0.0463 0.2841 1.1802 0.041 Uiso 1 1 calc R . .
H11B H 0.1669 0.1892 1.1688 0.041 Uiso 1 1 calc R . .
C4 C 0.5031(5) 0.1729(5) 1.6710(4) 0.0445(14) Uani 1 1 d . . .
H4A H 0.5210 0.2072 1.7104 0.053 Uiso 1 1 calc R . .
H4B H 0.5746 0.1220 1.6372 0.053 Uiso 1 1 calc R . .
C5 C 0.4177(5) 0.2076(5) 1.5376(4) 0.0410(13) Uani 1 1 d . . .
H5A H 0.4878 0.1594 1.4995 0.049 Uiso 1 1 calc R . .
H5B H 0.3783 0.2648 1.4922 0.049 Uiso 1 1 calc R . .
O33A O 0.1615(7) -0.0136(5) 1.3587(5) 0.0569(17) Uani 0.70 1 d P C 2
C8 C 0.2146(5) -0.0386(4) 1.1873(4) 0.0397(12) Uani 1 1 d . C .
H8A H 0.2578 -0.0976 1.1482 0.048 Uiso 1 1 calc R . .
H8B H 0.2592 0.0084 1.1707 0.048 Uiso 1 1 calc R . .
O33B O 0.1153(14) -0.1128(12) 1.3438(10) 0.052(4) Uani 0.30 1 d P C 1
O24 O 0.3567(2) 0.6082(2) 0.9424(2) 0.0168(5) Uani 1 1 d . . .
O15 O 0.2071(3) 0.4976(2) 1.3140(2) 0.0203(6) Uani 1 1 d . . .
O32B O 0.3909(12) -0.1445(12) 1.6521(11) 0.048(3) Uani 0.30 1 d P B 2
O29 O 0.0889(3) 0.3932(3) 0.8387(3) 0.0309(8) Uani 1 1 d . D 2
O37 O 0.1601(7) -0.1276(7) 1.5399(5) 0.1125(14) Uani 1 1 d . . .
O36 O 0.3593(9) -0.3018(8) 1.5456(6) 0.143(2) Uani 1 1 d . . .
O35 O 0.5351(10) -0.4640(10) 1.3926(7) 0.1733(16) Uani 1 1 d . . .
N5 N 0.0151 0.4473 1.4221 0.101(3) Uani 1 1 d . . .
C13 C -0.0781(6) 0.5607(6) 1.4426(5) 0.0697(16) Uani 1 1 d . . .
H13A H -0.0953 0.6035 1.3815 0.084 Uiso 1 1 calc R . .
H13B H -0.1479 0.5501 1.4868 0.084 Uiso 1 1 calc R . .
C14 C 0.0434(6) 0.3793(6) 1.5152(5) 0.0648(15) Uani 1 1 d . . .
H14A H -0.0234 0.3637 1.5605 0.078 Uiso 1 1 calc R . .
H14B H 0.1051 0.3102 1.5015 0.078 Uiso 1 1 calc R . .
C15 C -0.0162(12) 0.4026(11) 1.3807(10) 0.0497(15) Uani 0.50 1 d P . .
H15A H 0.0499 0.3402 1.3569 0.060 Uiso 0.50 1 calc PR . .
H15B H -0.0361 0.4536 1.3234 0.060 Uiso 0.50 1 calc PR . .
O34B O -0.2238(17) 0.4411(16) 1.4553(14) 0.0413(15) Uani 0.20 1 d P . .
C16 C -0.1150(12) 0.3621(11) 1.4354(10) 0.0514(16) Uani 0.50 1 d P . .
O34A O -0.0965(12) 0.3294(11) 1.3526(10) 0.0423(11) Uani 0.30 1 d P . .
H3 H 0.059(6) -0.014(6) 1.182(5) 0.06(2) Uiso 1 1 d . . .
H4 H 0.050(6) 0.271(5) 1.024(5) 0.046(18) Uiso 1 1 d . . .
H4D H 0.151(6) 0.280(6) 1.012(5) 0.056 Uiso 1 1 d . . .
H1 H 0.460(4) 0.011(4) 1.642(4) 0.056 Uiso 1 1 d D . .
H5 H 0.0797 0.4564 1.3822 0.056 Uiso 1 1 d . . .

loop_
_atom_site_aniso_label
_atom_site_aniso_U_11
_atom_site_aniso_U_22
_atom_site_aniso_U_33
_atom_site_aniso_U_23
_atom_site_aniso_U_13
_atom_site_aniso_U_12
Mo2 0.01313(16) 0.01424(15) 0.01488(15) -0.00322(12) -0.00400(12) -0.00477(12)
Mo1 0.01507(16) 0.01359(15) 0.01461(16) -0.00208(12) -0.00404(12) -0.00477(12)
Mo3 0.01806(17) 0.01445(16) 0.01448(16) -0.00245(12) -0.00325(13) -0.00662(13)
Mo4 0.01550(16) 0.01423(16) 0.01646(16) -0.00467(12) -0.00089(13) -0.00555(12)
Mo5 0.01311(16) 0.01323(15) 0.01923(17) -0.00364(12) -0.00282(13) -0.00449(12)
Mo6 0.01497(16) 0.01377(15) 0.01811(16) -0.00223(12) -0.00581(13) -0.00558(12)
Ni1 0.0177(4) 0.0192(4) 0.0209(4) -0.0044(3) -0.0041(3) -0.0069(3)
P1 0.0112(4) 0.0127(4) 0.0180(5) -0.0032(4) -0.0023(4) -0.0047(3)
P2 0.0193(5) 0.0142(5) 0.0165(5) -0.0011(4) -0.0019(4) -0.0057(4)
P4 0.0142(5) 0.0173(5) 0.0210(5) -0.0053(4) -0.0066(4) -0.0046(4)
P3 0.0138(5) 0.0164(5) 0.0270(5) -0.0084(4) 0.0011(4) -0.0057(4)
O2 0.0165(13) 0.0149(13) 0.0183(13) -0.0042(10) -0.0060(11) -0.0041(11)
O4 0.0147(13) 0.0144(13) 0.0166(13) -0.0044(10) -0.0022(11) -0.0038(10)
O3 0.0143(13) 0.0141(13) 0.0200(14) -0.0043(10) -0.0030(11) -0.0051(10)
O1 0.0130(14) 0.0180(14) 0.0433(19) -0.0045(13) -0.0015(13) -0.0072(11)
O12 0.0330(18) 0.0286(16) 0.0260(16) -0.0044(13) -0.0134(14) -0.0103(14)
O20 0.0225(16) 0.0219(16) 0.051(2) -0.0175(15) 0.0013(15) -0.0084(13)
O23 0.0328(17) 0.0200(15) 0.0261(16) -0.0027(12) -0.0056(13) -0.0124(13)
O8 0.0378(18) 0.0207(15) 0.0174(14) -0.0018(12) -0.0023(13) -0.0145(13)
O30 0.0246(15) 0.0175(14) 0.0283(16) -0.0028(12) -0.0144(13) -0.0071(12)
O25 0.0365(18) 0.0225(15) 0.0259(16) 0.0005(13) -0.0074(14) -0.0150(14)
O17 0.0200(15) 0.0284(16) 0.0242(16) -0.0097(13) -0.0006(12) -0.0027(13)
O31 0.0221(15) 0.0254(15) 0.0217(15) -0.0093(12) -0.0043(12) -0.0024(12)
O21 0.0179(15) 0.0221(15) 0.0266(16) -0.0036(12) -0.0022(12) -0.0012(12)
O6 0.0241(16) 0.0215(15) 0.0277(16) -0.0079(12) -0.0097(13) 0.0002(12)
O11 0.0336(17) 0.0199(14) 0.0181(14) -0.0019(11) -0.0031(13) -0.0145(13)
O16 0.0338(18) 0.0272(16) 0.0272(16) -0.0067(13) -0.0088(14) -0.0130(14)
O10 0.0365(19) 0.0283(17) 0.0203(16) -0.0035(13) -0.0074(14) 0.0042(14)
O9 0.0235(17) 0.044(2) 0.047(2) -0.0179(17) 0.0029(15) -0.0158(16)
O19 0.0201(16) 0.0346(18) 0.0376(19) -0.0139(15) 0.0021(14) -0.0159(14)
O26 0.0235(15) 0.0187(14) 0.0328(17) -0.0034(12) -0.0153(13) -0.0080(12)
O27 0.0183(14) 0.0155(13) 0.0174(13) -0.0018(11) -0.0047(11) -0.0053(11)
O28 0.043(2) 0.0331(18) 0.0220(16) -0.0076(14) -0.0061(15) -0.0048(16)
O18 0.0163(13) 0.0163(13) 0.0193(14) -0.0043(11) -0.0022(11) -0.0072(11)
O22 0.0157(14) 0.0177(14) 0.0284(16) -0.0045(12) -0.0073(12) -0.0048(11)
O5 0.0195(14) 0.0177(13) 0.0210(14) -0.0023(11) -0.0066(11) -0.0084(11)
O7 0.0180(14) 0.0181(13) 0.0166(13) -0.0043(11) -0.0055(11) -0.0046(11)
N3 0.026(2) 0.0205(18) 0.034(2) -0.0027(16) -0.0095(17) -0.0107(16)
N4 0.025(2) 0.026(2) 0.050(3) 0.0103(19) -0.015(2) -0.0156(17)
N1 0.028(2) 0.029(2) 0.025(2) -0.0077(16) -0.0058(17) 0.0028(16)
O13 0.0141(13) 0.0160(13) 0.0208(14) -0.0038(11) -0.0005(11) -0.0067(11)
O14 0.0152(13) 0.0190(13) 0.0144(13) -0.0012(10) -0.0041(10) -0.0076(11)
C2 0.041(3) 0.037(3) 0.033(3) 0.004(2) -0.006(2) -0.005(2)
N2 0.038(3) 0.039(2) 0.040(3) -0.012(2) -0.004(2) -0.010(2)
C10 0.038(3) 0.046(3) 0.031(3) 0.001(2) -0.010(2) -0.022(2)
C3 0.053(3) 0.037(3) 0.025(2) -0.011(2) -0.015(2) 0.002(2)
C1 0.052(4) 0.037(3) 0.055(4) -0.010(3) -0.007(3) -0.011(3)
O32A 0.058(4) 0.071(4) 0.046(4) -0.024(3) -0.002(3) -0.029(4)
C9 0.044(3) 0.037(3) 0.036(3) -0.006(2) -0.013(2) -0.022(2)
C7 0.067(4) 0.041(3) 0.060(4) -0.005(3) -0.040(4) -0.012(3)
C6 0.034(3) 0.039(3) 0.023(2) -0.006(2) -0.010(2) -0.007(2)
C12 0.024(2) 0.022(2) 0.039(3) -0.0053(19) -0.001(2) -0.0087(18)
C11 0.035(3) 0.023(2) 0.045(3) -0.006(2) -0.006(2) -0.015(2)
C4 0.041(3) 0.051(3) 0.046(3) -0.024(3) -0.017(3) -0.006(3)
C5 0.048(3) 0.051(3) 0.022(2) -0.006(2) -0.006(2) -0.018(3)
O33A 0.085(5) 0.045(3) 0.054(4) -0.010(3) -0.023(4) -0.031(3)
C8 0.033(3) 0.029(3) 0.056(3) -0.007(2) -0.019(3) -0.004(2)
O33B 0.070(10) 0.051(8) 0.042(8) 0.004(6) -0.026(7) -0.028(8)
O24 0.0144(13) 0.0174(13) 0.0198(14) -0.0061(11) -0.0028(11) -0.0062(11)
O15 0.0206(15) 0.0196(14) 0.0187(14) -0.0050(11) 0.0005(11) -0.0085(12)
O32B 0.041(8) 0.048(8) 0.048(8) -0.017(6) -0.001(6) -0.011(6)
O29 0.0168(15) 0.0215(15) 0.058(2) -0.0120(15) -0.0122(15) -0.0051(12)
O37 0.109 0.134 0.079 -0.020(4) -0.018(4) -0.031(4)
O36 0.146 0.145 0.097 0.008(5) -0.008(5) -0.050(5)
O35 0.206 0.237 0.126 -0.042(7) 0.017(7) -0.166(4)
N5 0.042(3) 0.169(8) 0.060(4) 0.065(5) -0.015(3) -0.057(4)
C13 0.050 0.050 0.050 0.027(3) 0.005(3) 0.002(3)
C14 0.050 0.050 0.050 0.026(3) 0.000(3) -0.007(3)
C15 0.050 0.050 0.050 -0.001(6) -0.018(5) -0.019(4)
O34B 0.050 0.050 0.050 0.025(8) -0.042(5) -0.040(5)
C16 0.050 0.050 0.050 0.009(6) -0.012(5) -0.025(4)
O34A 0.050 0.050 0.050 -0.008(5) -0.039(4) -0.019(5)

loop_
_atom_type_symbol
_atom_type_description
_atom_type_scat_dispersion_real
_atom_type_scat_dispersion_imag
_atom_type_scat_source
C C 0.0033 0.0016 'International Tables Vol C Tables 4.2.6.8 and 6.1.1.4'
H H 0.0000 0.0000 'International Tables Vol C Tables 4.2.6.8 and 6.1.1.4'
N N 0.0061 0.0033 'International Tables Vol C Tables 4.2.6.8 and 6.1.1.4'
O O 0.0106 0.0060 'International Tables Vol C Tables 4.2.6.8 and 6.1.1.4'
P P 0.1023 0.0942 'International Tables Vol C Tables 4.2.6.8 and 6.1.1.4'
Ni Ni 0.3393 1.1124 'International Tables Vol C Tables 4.2.6.8 and 6.1.1.4'
Mo Mo -1.6832 0.6857 'International Tables Vol C Tables 4.2.6.8 and 6.1.1.4'

loop_
_geom_angle_atom_site_label_1
_geom_angle_atom_site_label_2
_geom_angle_atom_site_label_3
_geom_angle
_geom_angle_site_symmetry_1
_geom_angle_site_symmetry_3
O31 Mo2 O5 105.57(14) . .
O31 Mo2 O14 101.51(14) . .
O5 Mo2 O14 95.65(12) . .
O31 Mo2 O30 99.24(14) . .
O5 Mo2 O30 84.54(12) . .
O14 Mo2 O30 158.38(12) . .
O31 Mo2 O27 97.68(14) . .
O5 Mo2 O27 155.63(12) . .
O14 Mo2 O27 86.64(11) . .
O30 Mo2 O27 84.63(11) . .
O31 Mo2 O2 170.52(13) . .
O5 Mo2 O2 83.28(11) . .
O14 Mo2 O2 80.64(11) . .
O30 Mo2 O2 77.90(11) . .
O27 Mo2 O2 73.13(11) . .
O31 Mo2 Mo1 99.21(11) . .
O5 Mo2 Mo1 48.23(9) . .
O14 Mo2 Mo1 49.39(8) . .
O30 Mo2 Mo1 132.39(9) . .
O27 Mo2 Mo1 135.18(8) . .
O2 Mo2 Mo1 89.22(7) . .
O6 Mo1 O5 105.52(14) . .
O6 Mo1 O14 102.12(14) . .
O5 Mo1 O14 95.44(12) . .
O6 Mo1 O8 96.91(15) . .
O5 Mo1 O8 87.12(13) . .
O14 Mo1 O8 159.32(12) . .
O6 Mo1 O7 97.96(14) . .
O5 Mo1 O7 155.66(12) . .
O14 Mo1 O7 85.66(11) . .
O8 Mo1 O7 83.74(12) . .
O6 Mo1 O4 170.80(13) . .
O5 Mo1 O4 82.86(11) . .
O14 Mo1 O4 80.46(11) . .
O8 Mo1 O4 79.50(11) . .
O7 Mo1 O4 73.31(11) . .
O6 Mo1 Mo2 99.64(11) . .
O5 Mo1 Mo2 48.04(8) . .
O14 Mo1 Mo2 49.37(8) . .
O8 Mo1 Mo2 134.89(10) . .
O7 Mo1 Mo2 134.17(8) . .
O4 Mo1 Mo2 88.75(7) . .
O12 Mo3 O15 105.17(15) . .
O12 Mo3 O13 102.14(14) . 2_667
O15 Mo3 O13 95.51(12) . 2_667
O12 Mo3 O11 97.28(14) . .
O15 Mo3 O11 85.18(13) . .
O13 Mo3 O11 159.64(12) 2_667 .
O12 Mo3 O7 97.03(14) . .
O15 Mo3 O7 156.87(12) . .
O13 Mo3 O7 85.93(11) 2_667 .
O11 Mo3 O7 85.67(12) . .
O12 Mo3 O4 170.21(13) . .
O15 Mo3 O4 83.61(11) . .
O13 Mo3 O4 80.97(11) 2_667 .
O11 Mo3 O4 78.89(11) . .
O7 Mo3 O4 73.80(10) . .
O12 Mo3 Mo4 99.83(11) . .
O15 Mo3 Mo4 48.36(8) . .
O13 Mo3 Mo4 48.96(8) 2_667 .
O11 Mo3 Mo4 133.22(9) . .
O7 Mo3 Mo4 134.16(8) . .
O4 Mo3 Mo4 89.23(7) . .
O16 Mo4 O15 105.09(14) . .
O16 Mo4 O13 101.76(15) . 2_667
O15 Mo4 O13 95.63(12) . 2_667
O16 Mo4 O17 97.01(15) . .
O15 Mo4 O17 86.52(13) . .
O13 Mo4 O17 159.81(12) 2_667 .
O16 Mo4 O18 98.01(14) . .
O15 Mo4 O18 156.02(12) . .
O13 Mo4 O18 85.77(11) 2_667 .
O17 Mo4 O18 84.31(12) . .
O16 Mo4 O3 170.90(13) . .
O15 Mo4 O3 83.11(11) . .
O13 Mo4 O3 81.03(11) 2_667 .
O17 Mo4 O3 79.30(12) . .
O18 Mo4 O3 73.44(10) . .
O16 Mo4 Mo3 99.48(12) . .
O15 Mo4 Mo3 48.29(9) . .
O13 Mo4 Mo3 49.15(8) 2_667 .
O17 Mo4 Mo3 134.52(9) . .
O18 Mo4 Mo3 134.05(8) . .
O3 Mo4 Mo3 88.92(7) . .
O23 Mo5 O22 105.31(14) 2_667 .
O23 Mo5 O24 102.52(14) 2_667 .
O22 Mo5 O24 95.57(12) . .
O23 Mo5 O21 95.35(14) 2_667 .
O22 Mo5 O21 86.52(13) . .
O24 Mo5 O21 160.72(12) . .
O23 Mo5 O18 97.48(14) 2_667 .
O22 Mo5 O18 156.03(12) . .
O24 Mo5 O18 86.51(11) . .
O21 Mo5 O18 84.03(12) . .
O23 Mo5 O3 169.94(13) 2_667 .
O22 Mo5 O3 83.12(11) . .
O24 Mo5 O3 81.77(11) . .
O21 Mo5 O3 79.45(11) . .
O18 Mo5 O3 73.53(10) . .
O23 Mo5 Mo6 100.63(11) 2_667 .
O22 Mo5 Mo6 48.13(9) . .
O24 Mo5 Mo6 49.12(8) . .
O21 Mo5 Mo6 134.40(10) . .
O18 Mo5 Mo6 134.65(8) . .
O3 Mo5 Mo6 89.08(7) . .
O25 Mo6 O22 105.07(15) . .
O25 Mo6 O24 101.93(14) . .
O22 Mo6 O24 95.22(12) . .
O25 Mo6 O26 96.36(14) . .
O22 Mo6 O26 86.98(13) . .
O24 Mo6 O26 160.29(12) . .
O25 Mo6 O27 97.30(14) . .
O22 Mo6 O27 156.88(12) . .
O24 Mo6 O27 85.66(11) . .
O26 Mo6 O27 84.78(12) . .
O25 Mo6 O2 170.42(13) . .
O22 Mo6 O2 83.68(11) . .
O24 Mo6 O2 80.79(11) . .
O26 Mo6 O2 79.99(11) . .
O27 Mo6 O2 73.63(10) . .
O25 Mo6 Mo5 99.98(11) . .
O22 Mo6 Mo5 48.12(9) . .
O24 Mo6 Mo5 48.77(8) . .
O26 Mo6 Mo5 134.80(9) . .
O27 Mo6 Mo5 133.62(8) . .
O2 Mo6 Mo5 88.74(7) . .
O14 Ni1 O14 180.00(15) . 2_667
O14 Ni1 O24 83.85(10) . 2_667
O14 Ni1 O24 96.15(10) 2_667 2_667
O14 Ni1 O24 96.15(10) . .
O14 Ni1 O24 83.85(10) 2_667 .
O24 Ni1 O24 180.000(1) 2_667 .
O14 Ni1 O13 94.85(10) . 2_667
O14 Ni1 O13 85.15(10) 2_667 2_667
O24 Ni1 O13 83.76(11) 2_667 2_667
O24 Ni1 O13 96.24(11) . 2_667
O14 Ni1 O13 85.15(10) . .
O14 Ni1 O13 94.85(10) 2_667 .
O24 Ni1 O13 96.24(11) 2_667 .
O24 Ni1 O13 83.76(11) . .
O13 Ni1 O13 180.000(1) 2_667 .
O1 P1 O4 108.92(17) . .
O1 P1 O2 110.27(18) . .
O4 P1 O2 108.68(16) . .
O1 P1 O3 110.08(16) . .
O4 P1 O3 109.61(16) . .
O2 P1 O3 109.26(16) . .
O10 P2 O8 112.07(19) . .
O10 P2 O11 112.2(2) . .
O8 P2 O11 112.20(17) . .
O10 P2 O9 110.2(2) . .
O8 P2 O9 106.2(2) . .
O11 P2 O9 103.39(19) . .
O28 P4 O26 111.04(19) . .
O28 P4 O29 110.3(2) . .
O26 P4 O29 107.23(17) . .
O28 P4 O30 111.15(19) . .
O26 P4 O30 111.36(16) . .
O29 P4 O30 105.50(18) . .
O20 P3 O21 112.3(2) 2_568 .
O20 P3 O17 110.7(2) 2_568 .
O21 P3 O17 111.67(17) . .
O20 P3 O19 107.07(18) 2_568 2_567
O21 P3 O19 107.05(19) . 2_567
O17 P3 O19 107.77(19) . 2_567
P1 O2 Mo6 126.24(15) . .
P1 O2 Mo2 126.05(16) . .
Mo6 O2 Mo2 99.66(11) . .
P1 O4 Mo3 125.60(15) . .
P1 O4 Mo1 126.38(16) . .
Mo3 O4 Mo1 99.34(11) . .
P1 O3 Mo5 125.62(16) . .
P1 O3 Mo4 125.70(16) . .
Mo5 O3 Mo4 99.58(10) . .
P2 O8 Mo1 137.02(18) . .
P4 O30 Mo2 134.53(17) . .
P3 O17 Mo4 137.63(19) . .
P3 O21 Mo5 137.68(19) . .
P2 O11 Mo3 135.43(18) . .
P4 O26 Mo6 133.85(18) . .
Mo6 O27 Mo2 113.00(13) . .
Mo5 O18 Mo4 112.87(12) . .
Mo5 O22 Mo6 83.74(12) . .
Mo2 O5 Mo1 83.73(11) . .
Mo3 O7 Mo1 112.97(13) . .
C12 N3 C9 108.9(4) . .
C12 N3 C8 115.3(4) . .
C9 N3 C8 112.7(4) . .
C10 N4 C11 112.3(4) . .
C2 N1 C3 110.6(4) . .
C2 N1 C6 113.1(4) . .
C3 N1 C6 110.0(4) . .
Mo4 O13 Mo3 81.89(11) 2_667 2_667
Mo4 O13 Ni1 134.47(15) 2_667 .
Mo3 O13 Ni1 135.31(14) 2_667 .
Mo2 O14 Mo1 81.25(10) . .
Mo2 O14 Ni1 134.47(14) . .
Mo1 O14 Ni1 136.28(14) . .
C1 C2 N1 114.0(5) . .
C4 N2 C5 110.7(4) . .
N4 C10 C9 110.9(4) . .
N1 C3 C4 110.1(4) . .
O32B C1 O32A 122.5(9) . .
O32B C1 C2 110.0(9) . .
O32A C1 C2 115.1(5) . .
N3 C9 C10 111.8(4) . .
O33B C7 O33A 85.4(9) . .
O33B C7 C8 122.3(8) . .
O33A C7 C8 116.2(6) . .
N1 C6 C5 111.6(4) . .
N3 C12 C11 111.5(4) . .
N4 C11 C12 110.2(4) . .
N2 C4 C3 110.5(5) . .
N2 C5 C6 111.0(4) . .
C7 C8 N3 113.2(5) . .
Mo5 O24 Mo6 82.11(11) . .
Mo5 O24 Ni1 134.01(14) . .
Mo6 O24 Ni1 135.13(14) . .
Mo3 O15 Mo4 83.35(11) . .
C15 N5 C14 112.9(7) . .
C15 N5 C13 109.9(8) . .
C14 N5 C13 110.3(4) . .
C14 C13 N5 112.7(6) 2_568 .
C13 C14 N5 108.2(5) 2_568 .
N5 C15 C16 120.1(11) . .
N5 C15 O34A 163.2(11) . .
C16 C15 O34A 43.1(8) . .
O34A C16 O34B 108.3(13) . .
O34A C16 C15 85.2(11) . .
O34B C16 C15 116.8(12) . .
C16 O34A C15 51.7(8) . .

loop_
_geom_bond_atom_site_label_1
_geom_bond_atom_site_label_2
_geom_bond_distance
_geom_bond_site_symmetry_2
Mo2 O31 1.677(3) .
Mo2 O5 1.927(3) .
Mo2 O14 1.977(3) .
Mo2 O30 2.047(3) .
Mo2 O27 2.099(3) .
Mo2 O2 2.295(3) .
Mo2 Mo1 2.5753(9) .
Mo1 O6 1.676(3) .
Mo1 O5 1.932(3) .
Mo1 O14 1.978(3) .
Mo1 O8 2.052(3) .
Mo1 O7 2.097(3) .
Mo1 O4 2.299(3) .
Mo3 O12 1.678(3) .
Mo3 O15 1.944(3) .
Mo3 O13 1.976(3) 2_667
Mo3 O11 2.047(3) .
Mo3 O7 2.091(3) .
Mo3 O4 2.281(3) .
Mo3 Mo4 2.5864(10) .
Mo4 O16 1.678(3) .
Mo4 O15 1.946(3) .
Mo4 O13 1.971(3) 2_667
Mo4 O17 2.044(3) .
Mo4 O18 2.095(3) .
Mo4 O3 2.284(3) .
Mo5 O23 1.673(3) 2_667
Mo5 O22 1.943(3) .
Mo5 O24 1.970(3) .
Mo5 O21 2.049(3) .
Mo5 O18 2.091(3) .
Mo5 O3 2.283(3) .
Mo5 Mo6 2.5940(8) .
Mo6 O25 1.671(3) .
Mo6 O22 1.943(3) .
Mo6 O24 1.980(3) .
Mo6 O26 2.044(3) .
Mo6 O27 2.092(3) .
Mo6 O2 2.277(3) .
Ni1 O14 2.141(3) .
Ni1 O14 2.141(3) 2_667
Ni1 O24 2.145(3) 2_667
Ni1 O24 2.145(3) .
Ni1 O13 2.166(3) 2_667
Ni1 O13 2.166(3) .
P1 O1 1.528(3) .
P1 O4 1.535(3) .
P1 O2 1.535(3) .
P1 O3 1.540(3) .
P2 O10 1.494(3) .
P2 O8 1.534(3) .
P2 O11 1.540(3) .
P2 O9 1.571(4) .
P4 O28 1.502(3) .
P4 O26 1.539(3) .
P4 O29 1.542(3) .
P4 O30 1.546(3) .
P3 O20 1.500(3) 2_568
P3 O21 1.529(3) .
P3 O17 1.531(3) .
P3 O19 1.570(3) 2_567
O20 P3 1.500(3) 2_568
O23 Mo5 1.673(3) 2_667
O19 P3 1.570(3) 2_567
N3 C12 1.497(6) .
N3 C9 1.497(6) .
N3 C8 1.509(6) .
N4 C10 1.485(7) .
N4 C11 1.497(7) .
N1 C2 1.499(7) .
N1 C3 1.500(7) .
N1 C6 1.500(6) .
O13 Mo4 1.971(3) 2_667
O13 Mo3 1.976(3) 2_667
C2 C1 1.496(9) .
N2 C4 1.479(8) .
N2 C5 1.481(7) .
C10 C9 1.513(7) .
C3 C4 1.509(9) .
C1 O32B 1.273(14) .
C1 O32A 1.404(10) .
C7 O33B 1.234(16) .
C7 O33A 1.382(9) .
C7 C8 1.501(9) .
C6 C5 1.502(8) .
C12 C11 1.514(6) .
N5 C15 1.222(13) .
N5 C14 1.496(7) .
N5 C13 1.550(7) .
C13 C14 1.427(12) 2_568
C14 C13 1.427(12) 2_568
C15 C16 1.511(17) .
C15 O34A 1.919(17) .
O34B C16 1.38(2) .
C16 O34A 1.316(18) .
